data_2311438
loop_
_publ_author_name
'Argibay-Otero, Saray'
'G\'omez-Paz, Olaya'
'Carballo, Rosa'

_publ_section_title
;
 A monoclinic polymorph of
 1,2-bis-[(1-methyl-1<i>H</i>-tetra-zol-5-yl)sulfan-yl]ethane (BMTTE).
;
_journal_issue 'Pt 10'
_journal_name_full 'Acta crystallographica. Section E, Crystallographic communications'
_journal_page_first 1523
_journal_page_last 1525
_journal_paper_doi 10.1107/S205698901701341X
_journal_volume 73
_journal_year 2017
_chemical_formula_iupac 'C6 H10 N8 S2'
_chemical_formula_moiety 'C6 H10 N8 S2'
_chemical_formula_sum 'C6 H10 N8 S2'
_chemical_formula_weight 258.34
_chemical_melting_point 144
_chemical_name_systematic
;
1,2-Bis[(1-methyl-1<i>H</i>-tetrazol-5-yl)sulfanyl]ethane
;
_space_group_crystal_system monoclinic
_space_group_IT_number 14
_space_group_name_Hall '-P 2ybc'
_space_group_name_H-M_alt 'P 1 21/c 1'
_atom_sites_solution_hydrogens geom
_atom_sites_solution_primary direct
_atom_sites_solution_secondary difmap
_audit_creation_method SHELXL-2014/7
_cell_angle_alpha 90
_cell_angle_beta 92.643(4)
_cell_angle_gamma 90
_cell_formula_units_Z 4
_cell_length_a 8.2456(10)
_cell_length_b 13.7471(17)
_cell_length_c 9.6878(12)
_cell_measurement_reflns_used 9507
_cell_measurement_temperature 100(2)
_cell_measurement_theta_max 28.32
_cell_measurement_theta_min 2.47
_cell_volume 1097.0(2)
_computing_cell_refinement
;
SAINT (Bruker, 2014)
;
_computing_data_collection
;
APEX3 (Bruker, 2014)
;
_computing_data_reduction
;
SAINT (Bruker, 2014)
;
_computing_molecular_graphics
;
Mercury (Macrae <i>et al.</i>,  2008)
;
_computing_publication_material
;
SHELXL2014 (Sheldrick, 2015), PLATON (Spek, 2009) and publCIF
(Westrip, 2010)
;
_computing_structure_refinement
;
SHELXL2014 (Sheldrick, 2015)
;
_computing_structure_solution
;
SHELXS2014 (Sheldrick, 2008)
;
_diffrn_ambient_temperature 100(2)
_diffrn_measured_fraction_theta_full 0.999
_diffrn_measured_fraction_theta_max 0.998
_diffrn_measurement_device_type 'Bruker D8 Venture Photon 100 CMOS'
_diffrn_measurement_method '\f and \w scans'
_diffrn_radiation_type MoK\a
_diffrn_radiation_wavelength 0.71073
_diffrn_reflns_av_R_equivalents 0.0235
_diffrn_reflns_limit_h_max 11
_diffrn_reflns_limit_h_min -10
_diffrn_reflns_limit_k_max 18
_diffrn_reflns_limit_k_min -18
_diffrn_reflns_limit_l_max 12
_diffrn_reflns_limit_l_min -12
_diffrn_reflns_number 23909
_diffrn_reflns_theta_full 25.242
_diffrn_reflns_theta_max 28.339
_diffrn_reflns_theta_min 2.473
_exptl_absorpt_coefficient_mu 0.473
_exptl_absorpt_correction_T_max 0.7457
_exptl_absorpt_correction_T_min 0.6974
_exptl_absorpt_correction_type multi-scan
_exptl_absorpt_process_details
;
(SADABS; Bruker, 2014)
;
_exptl_crystal_colour colourless
_exptl_crystal_density_diffrn 1.564
_exptl_crystal_density_method 'not measured'
_exptl_crystal_description prism
_exptl_crystal_F_000 536
_exptl_crystal_size_max 0.248
_exptl_crystal_size_mid 0.223
_exptl_crystal_size_min 0.189
_refine_diff_density_max 0.364
_refine_diff_density_min -0.248
_refine_ls_extinction_coef 0.0376(18)
_refine_ls_extinction_expression Fc^*^=kFc[1+0.001xFc^2^\l^3^/sin(2\q)]^-1/4^
_refine_ls_extinction_method
;
(SHELXL2014; Sheldrick, 2015)
;
_refine_ls_goodness_of_fit_ref 1.075
_refine_ls_hydrogen_treatment constr
_refine_ls_matrix_type full
_refine_ls_number_parameters 148
_refine_ls_number_reflns 2725
_refine_ls_number_restraints 0
_refine_ls_restrained_S_all 1.075
_refine_ls_R_factor_all 0.0232
_refine_ls_R_factor_gt 0.0222
_refine_ls_shift/su_max 0.000
_refine_ls_shift/su_mean 0.000
_refine_ls_structure_factor_coef Fsqd
_refine_ls_weighting_details 'w=1/[\s^2^(Fo^2^)+(0.0262P)^2^+0.4930P] where P=(Fo^2^+2Fc^2^)/3'
_refine_ls_weighting_scheme calc
_refine_ls_wR_factor_gt 0.0565
_refine_ls_wR_factor_ref 0.0569
_reflns_number_gt 2620
_reflns_number_total 2725
_reflns_threshold_expression 'I > 2\s(I)'
_cod_data_source_file su5392sup1.cif
_cod_data_source_block I
_cod_original_sg_symbol_H-M 'P 21/c'
_cod_database_code 2311438
_shelx_space_group_comment
;
The symmetry employed for this shelxl refinement is uniquely defined
by the following loop, which should always be used as a source of
symmetry information in preference to the above space-group names.
They are only intended as comments.
;
_shelx_estimated_absorpt_t_min 0.892
_shelx_estimated_absorpt_t_max 0.916

loop_
_space_group_symop_operation_xyz
'x, y, z'
'-x, y+1/2, -z+1/2'
'-x, -y, -z'
'x, -y-1/2, z-1/2'

loop_
_atom_site_type_symbol
_atom_site_label
_atom_site_fract_x
_atom_site_fract_y
_atom_site_fract_z
_atom_site_U_iso_or_equiv
_atom_site_adp_type
_atom_site_calc_flag
_atom_site_occupancy
S S1 0.46814(3) 0.19617(2) 0.21662(2) 0.01218(8) Uani d 1
S S2 0.99483(3) 0.22655(2) 0.31188(3) 0.01382(8) Uani d 1
N N1 0.32833(10) 0.04027(6) 0.08604(8) 0.01158(16) Uani d 1
N N2 0.33462(11) -0.05843(6) 0.08543(9) 0.01445(17) Uani d 1
N N3 0.44707(11) -0.08272(6) 0.17676(9) 0.01511(18) Uani d 1
N N4 0.51615(11) -0.00275(6) 0.23918(9) 0.01383(17) Uani d 1
N N5 1.15565(10) 0.07099(6) 0.42528(8) 0.01085(16) Uani d 1
N N6 1.16663(10) -0.02693(6) 0.41075(9) 0.01411(17) Uani d 1
N N7 1.06184(11) -0.05083(6) 0.31273(9) 0.01451(17) Uani d 1
N N8 0.98081(11) 0.02894(6) 0.26071(9) 0.01352(17) Uani d 1
C C1 0.44014(11) 0.07287(7) 0.18059(10) 0.01056(18) Uani d 1
C C2 0.66415(11) 0.19192(7) 0.31250(10) 0.01208(19) Uani d 1
H H2A 0.6649 0.2392 0.3896 0.014 Uiso calc 1
H H2B 0.6818 0.1262 0.3520 0.014 Uiso calc 1
C C3 0.79982(12) 0.21624(7) 0.21671(10) 0.01285(19) Uani d 1
H H3A 0.7747 0.2784 0.1687 0.015 Uiso calc 1
H H3B 0.8064 0.1647 0.1458 0.015 Uiso calc 1
C C4 1.04182(11) 0.10381(7) 0.33269(10) 0.01087(18) Uani d 1
C C11 0.21707(12) 0.09470(7) -0.00653(10) 0.0147(2) Uani d 1
H H11A 0.1360 0.1277 0.0476 0.022 Uiso calc 1
H H11B 0.1624 0.0499 -0.0721 0.022 Uiso calc 1
H H11C 0.2781 0.1431 -0.0572 0.022 Uiso calc 1
C C12 1.25381(12) 0.12395(7) 0.52931(10) 0.0152(2) Uani d 1
H H12A 1.3335 0.1642 0.4838 0.023 Uiso calc 1
H H12B 1.3105 0.0776 0.5914 0.023 Uiso calc 1
H H12C 1.1834 0.1656 0.5827 0.023 Uiso calc 1

loop_
_atom_site_aniso_label
_atom_site_aniso_U_11
_atom_site_aniso_U_22
_atom_site_aniso_U_33
_atom_site_aniso_U_12
_atom_site_aniso_U_13
_atom_site_aniso_U_23
S1 0.01044(12) 0.00922(12) 0.01639(13) 0.00092(8) -0.00455(8) 0.00048(8)
S2 0.01144(13) 0.00868(12) 0.02066(14) -0.00105(8) -0.00666(9) 0.00047(8)
N1 0.0121(4) 0.0099(4) 0.0125(4) 0.0000(3) -0.0017(3) 0.0000(3)
N2 0.0164(4) 0.0100(4) 0.0170(4) 0.0008(3) 0.0007(3) -0.0005(3)
N3 0.0153(4) 0.0120(4) 0.0178(4) 0.0002(3) -0.0007(3) 0.0006(3)
N4 0.0140(4) 0.0111(4) 0.0162(4) 0.0013(3) -0.0020(3) 0.0019(3)
N5 0.0110(4) 0.0094(4) 0.0119(4) 0.0003(3) -0.0017(3) 0.0007(3)
N6 0.0156(4) 0.0100(4) 0.0168(4) 0.0010(3) 0.0019(3) 0.0010(3)
N7 0.0161(4) 0.0115(4) 0.0159(4) -0.0002(3) 0.0007(3) -0.0003(3)
N8 0.0150(4) 0.0109(4) 0.0145(4) -0.0013(3) -0.0014(3) -0.0010(3)
C1 0.0091(4) 0.0114(4) 0.0111(4) 0.0003(3) -0.0007(3) 0.0007(3)
C2 0.0107(4) 0.0114(4) 0.0136(4) 0.0000(3) -0.0051(3) 0.0002(3)
C3 0.0108(4) 0.0120(4) 0.0153(4) -0.0006(3) -0.0048(3) 0.0015(3)
C4 0.0095(4) 0.0115(4) 0.0114(4) -0.0008(3) -0.0006(3) 0.0004(3)
C11 0.0137(5) 0.0152(5) 0.0144(5) 0.0018(4) -0.0056(4) 0.0008(4)
C12 0.0152(5) 0.0157(5) 0.0140(4) -0.0022(4) -0.0062(4) -0.0003(4)

loop_
_atom_type_symbol
_atom_type_description
_atom_type_scat_dispersion_real
_atom_type_scat_dispersion_imag
_atom_type_scat_source
C C 0.0033 0.0016 'International Tables Vol C Tables 4.2.6.8 and 6.1.1.4'
H H 0.0000 0.0000 'International Tables Vol C Tables 4.2.6.8 and 6.1.1.4'
N N 0.0061 0.0033 'International Tables Vol C Tables 4.2.6.8 and 6.1.1.4'
S S 0.1246 0.1234 'International Tables Vol C Tables 4.2.6.8 and 6.1.1.4'

loop_
_geom_angle_atom_site_label_1
_geom_angle_atom_site_label_2
_geom_angle_atom_site_label_3
_geom_angle
C1 S1 C2 100.16(4)
C4 S2 C3 99.77(5)
C1 N1 N2 108.09(8)
C1 N1 C11 129.71(8)
N2 N1 C11 122.19(8)
N3 N2 N1 106.31(8)
N2 N3 N4 111.44(8)
C1 N4 N3 105.18(8)
C4 N5 N6 108.14(8)
C4 N5 C12 129.88(8)
N6 N5 C12 121.97(8)
N7 N6 N5 106.38(8)
N6 N7 N8 111.37(8)
C4 N8 N7 105.12(8)
N4 C1 N1 108.98(9)
N4 C1 S1 128.32(8)
N1 C1 S1 122.69(7)
C3 C2 S1 109.91(7)
C3 C2 H2A 109.7
S1 C2 H2A 109.7
C3 C2 H2B 109.7
S1 C2 H2B 109.7
H2A C2 H2B 108.2
C2 C3 S2 111.39(7)
C2 C3 H3A 109.4
S2 C3 H3A 109.4
C2 C3 H3B 109.4
S2 C3 H3B 109.4
H3A C3 H3B 108.0
N8 C4 N5 108.99(8)
N8 C4 S2 127.81(8)
N5 C4 S2 123.14(7)
N1 C11 H11A 109.5
N1 C11 H11B 109.5
H11A C11 H11B 109.5
N1 C11 H11C 109.5
H11A C11 H11C 109.5
H11B C11 H11C 109.5
N5 C12 H12A 109.5
N5 C12 H12B 109.5
H12A C12 H12B 109.5
N5 C12 H12C 109.5
H12A C12 H12C 109.5
H12B C12 H12C 109.5

loop_
_geom_bond_atom_site_label_1
_geom_bond_atom_site_label_2
_geom_bond_distance
S1 C1 1.7438(10)
S1 C2 1.8276(10)
S2 C4 1.7409(10)
S2 C3 1.8218(10)
N1 C1 1.3461(12)
N1 N2 1.3578(12)
N1 C11 1.4594(12)
N2 N3 1.2956(12)
N3 N4 1.3663(12)
N4 C1 1.3278(12)
N5 C4 1.3459(12)
N5 N6 1.3569(12)
N5 C12 1.4580(12)
N6 N7 1.2964(12)
N7 N8 1.3681(12)
N8 C4 1.3290(12)
C2 C3 1.5232(14)
C2 H2A 0.9900
C2 H2B 0.9900
C3 H3A 0.9900
C3 H3B 0.9900
C11 H11A 0.9800
C11 H11B 0.9800
C11 H11C 0.9800
C12 H12A 0.9800
C12 H12B 0.9800
C12 H12C 0.9800

loop_
_geom_hbond_atom_site_label_D
_geom_hbond_atom_site_label_H
_geom_hbond_atom_site_label_A
_geom_hbond_site_symmetry_A
_geom_hbond_distance_DH
_geom_hbond_distance_HA
_geom_hbond_distance_DA
_geom_hbond_angle_DHA
C11 H11B N8 3_655 0.98 2.39 3.3533(13) 168
C12 H12B N4 3_756 0.98 2.36 3.3183(13) 165
